data_7030583
loop_
_publ_author_name
'Prescimone, Alessandro'
'Sanchez-Benitez, Javier'
'Kamenev, Konstantin V.'
'Moggach, Stephen A.'
'Lennie, Alistair R.'
'Warren, John E.'
'Murrie, Mark'
'Parsons, Simon'
'Brechin, Euan K.'

_publ_section_title
;
 High pressure effects on a trimetallic Mn(II/III) SMM.
;
_journal_issue 36
_journal_name_full 'Dalton transactions (Cambridge, England : 2003)'
_journal_page_first 7390
_journal_page_last 7395
_journal_paper_doi 10.1039/b908718d
_journal_year 2009
_chemical_compound_source 'Alessandro Prescimone'
_chemical_formula_moiety '[Mn3(BPy)4(cht)2][ClO4]3'
_chemical_formula_sum 'C52 H52 Cl3 Mn3 N8 O18'
_chemical_formula_weight 1348.17
_space_group_IT_number 12
_symmetry_cell_setting monoclinic
_symmetry_space_group_name_Hall '-I 2y'
_symmetry_space_group_name_H-M 'I 1 2/m 1'
_atom_sites_solution_hydrogens geom
_atom_sites_solution_primary 'From ambient pressure structure'
_audit_creation_date 08-12-22
_audit_creation_method CRYSTALS_ver_12.86
_cell_angle_alpha 90
_cell_angle_beta 93.67(3)
_cell_angle_gamma 90
_cell_formula_units_Z 2
_cell_length_a 11.331(2)
_cell_length_b 21.547(4)
_cell_length_c 12.817(3)
_cell_measurement_reflns_used 1592
_cell_measurement_temperature 300
_cell_measurement_theta_max 16
_cell_measurement_theta_min 2
_cell_volume 3122.8(11)
_computing_cell_refinement 'Apex2 (Bruker AXS, 2006)'
_computing_data_collection 'Apex2 (Bruker AXS, 2006)'
_computing_data_reduction 'Apex2 (Bruker AXS, 2006)'
_computing_molecular_graphics 'CAMERON (Watkin et al., 1996)'
_computing_publication_material 'CRYSTALS (Betteridge et al., 2003)'
_computing_structure_refinement 'CRYSTALS (Betteridge et al., 2003)'
_diffrn_ambient_pressure 1250000
_diffrn_ambient_temperature 300
_diffrn_measured_fraction_theta_full 0.740
_diffrn_measured_fraction_theta_max 0.703
_diffrn_measurement_device 'Bruker SMART APEX-II on Station 9.8, SRS'
_diffrn_measurement_device_type Area
_diffrn_measurement_method \w
_diffrn_radiation_monochromator silicon
_diffrn_radiation_type Synchrotron
_diffrn_radiation_wavelength 0.47670
_diffrn_reflns_av_R_equivalents 0.075
_diffrn_reflns_limit_h_max 12
_diffrn_reflns_limit_h_min -12
_diffrn_reflns_limit_k_max 23
_diffrn_reflns_limit_k_min -23
_diffrn_reflns_limit_l_max 11
_diffrn_reflns_limit_l_min -11
_diffrn_reflns_number 6315
_diffrn_reflns_theta_full 11.514
_diffrn_reflns_theta_max 15.353
_diffrn_reflns_theta_min 1.268
_diffrn_standards_number 0
_exptl_absorpt_coefficient_mu 0.798
_exptl_absorpt_correction_T_max 0.94
_exptl_absorpt_correction_T_min 0.26
_exptl_absorpt_correction_type multi-scan
_exptl_absorpt_process_details 'SADABS (Siemens, 1996)'
_exptl_crystal_colour red
_exptl_crystal_density_diffrn 1.434
_exptl_crystal_density_method 'not measured'
_exptl_crystal_description block
_exptl_crystal_F_000 1380
_exptl_crystal_size_max 0.11
_exptl_crystal_size_mid 0.10
_exptl_crystal_size_min 0.08
_refine_diff_density_max 0.51
_refine_diff_density_min -0.66
_refine_ls_extinction_method None
_refine_ls_goodness_of_fit_ref 0.9988
_refine_ls_hydrogen_treatment mixed
_refine_ls_matrix_type full
_refine_ls_number_parameters 77
_refine_ls_number_reflns 830
_refine_ls_number_restraints 34
_refine_ls_R_factor_all 0.1678
_refine_ls_R_factor_gt 0.0996
_refine_ls_shift/su_max 0.003004
_refine_ls_structure_factor_coef F
_refine_ls_weighting_details
;
Method=
SQRT(W) = 1/(Data with the key SIGMA(/FO/) in list 6)
;
_refine_ls_weighting_scheme sigma
_refine_ls_wR_factor_all 0.0604
_refine_ls_wR_factor_gt 0.0521
_refine_ls_wR_factor_ref 0.0521
_reflns_limit_h_max 12
_reflns_limit_h_min -12
_reflns_limit_k_max 23
_reflns_limit_k_min -23
_reflns_limit_l_max 11
_reflns_limit_l_min -11
_reflns_number_gt 830
_reflns_number_total 1627
_reflns_threshold_expression I>2.0\s(I)
_oxford_diffrn_Wilson_B_factor 3.13
_oxford_diffrn_Wilson_scale 8.81
_oxford_refine_ls_r_factor_ref 0.0996
_oxford_refine_ls_scale 0.4082(17)
_oxford_reflns_number_all 1412
_oxford_reflns_threshold_expression_ref I>2.0\s(I)
_oxford_structure_analysis_title 'mcht03b in I2/m'
_cod_data_source_file b908718d.txt
_cod_data_source_block mcht03
_cod_depositor_comments
;
The following automatic conversions were performed:

'_symmetry_cell_setting' value 'Monoclinic' changed to 'monoclinic'
according to
/usr/data/users/saulius/automatic-downloads/retrospective/RSC/lib/dictionaries/cif_core.dic
dictionary named 'cif_core.dic' version 2.4.2 from 2011-04-26.

Automatic conversion script
Id: cif_fix_values 2281 2013-09-26 08:29:07Z andrius 
;
_cod_original_cell_volume 3122.9(11)
_cod_original_sg_symbol_H-M 'I 1 2/m 1 '
_cod_database_code 7030583

loop_
_symmetry_equiv_pos_as_xyz
x,y,z
-x,-y,-z
x+1/2,y+1/2,z+1/2
-x+1/2,-y+1/2,-z+1/2
-x,y,-z
x,-y,z
-x+1/2,y+1/2,-z+1/2
x+1/2,-y+1/2,z+1/2

loop_
_atom_site_label
_atom_site_type_symbol
_atom_site_fract_x
_atom_site_fract_y
_atom_site_fract_z
_atom_site_U_iso_or_equiv
_atom_site_occupancy
_atom_site_adp_type
_atom_site_refinement_flags_posn
_atom_site_refinement_flags_adp
Mn1 Mn 1.0000 0.5000 0.5000 0.0377 1.0000 Uani S T
Mn2 Mn 1.0000 0.64469(7) 0.5000 0.0365 1.0000 Uani S T
O15 O 1.0990(4) 0.5637(2) 0.4620(5) 0.0432(15) 1.0000 Uiso . .
C16 C 1.1835(8) 0.5594(4) 0.3885(11) 0.067(3) 1.0000 Uiso D .
C17 C 1.2570(11) 0.500000(6) 0.4079(14) 0.063(4) 1.0000 Uiso S .
C18 C 1.1225(10) 0.5588(4) 0.2843(12) 0.092(4) 1.0000 Uiso D .
C19 C 1.0536(17) 0.500000(7) 0.269(3) 0.140(7) 1.0000 Uiso DS .
O20 O 0.9423(8) 0.500000(7) 0.3234(9) 0.082(3) 1.0000 Uiso S .
Cl21 Cl 0.0000 0.13572(13) 0.0000 0.0514 1.0000 Uani DS T
O22 O 0.0000 0.1983(3) 0.0000 0.148(3) 1.0000 Uiso DS .
O23 O -0.0923(17) 0.1172(6) 0.055(2) 0.148(3) 0.5000 Uiso D .
O24 O -0.014(2) 0.1137(6) -0.0972(8) 0.148(3) 0.5000 Uiso D .
O25 O 0.1013(14) 0.1156(6) 0.048(2) 0.148(3) 0.5000 Uiso D .
Cl26 Cl 0.5000 0.4011(7) 0.0000 0.232(7) 0.5000 Uiso DS .
O27 O 0.5000 0.3359(6) 0.0000 0.115(6) 0.5000 Uiso DS .
O28 O 0.547(3) 0.4216(9) -0.0940(14) 0.115(6) 0.2500 Uiso D .
O29 O 0.573(3) 0.4233(9) 0.0851(17) 0.115(6) 0.2500 Uiso D .
O30 O 0.3848(10) 0.4241(8) 0.005(3) 0.115(6) 0.2500 Uiso D .
C9 C 0.9685(4) 0.7361(3) 0.6815(6) 0.0761(13) 1.0000 Uiso G .
C10 C 0.9350(6) 0.7867(3) 0.7355(5) 0.0761(13) 1.0000 Uiso G .
C11 C 0.8368(6) 0.8146(2) 0.7063(6) 0.0761(13) 1.0000 Uiso G .
C12 C 0.7654(4) 0.7910(3) 0.6305(6) 0.0761(13) 1.0000 Uiso G .
C13 C 0.8010(5) 0.7415(3) 0.5719(5) 0.0761(13) 1.0000 Uiso G .
N14 N 0.9051(5) 0.7151(2) 0.5963(5) 0.0734(13) 1.0000 Uiso G .
N3 N 1.1206(5) 0.6632(3) 0.6410(4) 0.0720(13) 1.0000 Uiso G .
C4 C 1.2169(5) 0.6334(2) 0.6557(5) 0.0720(13) 1.0000 Uiso DG .
C5 C 1.2813(4) 0.6364(2) 0.7616(6) 0.0720(13) 1.0000 Uiso DG .
C6 C 1.2431(5) 0.6769(3) 0.8349(4) 0.0720(13) 1.0000 Uiso G .
C7 C 1.1389(5) 0.7165(3) 0.8127(5) 0.0720(13) 1.0000 Uiso G .
C8 C 1.0739(4) 0.7048(2) 0.7111(5) 0.0720(13) 1.0000 Uiso G .
H161 H 1.2329 0.5950 0.3944 0.0986 1.0000 Uiso R .
H171 H 1.3260 0.5000 0.3696 0.0809 1.0000 Uiso RS .
H172 H 1.2790 0.5000 0.4807 0.0809 1.0000 Uiso RS .
H181 H 1.1784 0.5645 0.2330 0.1269 1.0000 Uiso R .
H182 H 1.0674 0.5920 0.2806 0.1269 1.0000 Uiso R .
H191 H 1.0292 0.5000 0.1969 0.1857 1.0000 Uiso RS .
H101 H 0.9831 0.8027 0.7922 0.0912 1.0000 Uiso . .
H111 H 0.8156 0.8528 0.7382 0.0912 1.0000 Uiso . .
H121 H 0.6879 0.8081 0.6165 0.0912 1.0000 Uiso . .
H131 H 0.7500 0.7255 0.5161 0.0912 1.0000 Uiso . .
H41 H 1.2475 0.6100 0.6003 0.0839 1.0000 Uiso . .
H51 H 1.3492 0.6106 0.7765 0.0839 1.0000 Uiso . .
H61 H 1.2876 0.6796 0.9007 0.0839 1.0000 Uiso . .
H71 H 1.1178 0.7474 0.8606 0.0839 1.0000 Uiso . .
H201 H 0.8670 0.5000 0.2964 0.0887 1.0000 Uiso RS .

loop_
_atom_site_aniso_label
_atom_site_aniso_U_11
_atom_site_aniso_U_22
_atom_site_aniso_U_33
_atom_site_aniso_U_23
_atom_site_aniso_U_13
_atom_site_aniso_U_12
Mn1 0.0506(15) 0.0330(16) 0.032(3) 0.0000 0.0178(16) 0.0000
Mn2 0.0462(10) 0.0303(11) 0.033(2) 0.0000 0.0025(11) 0.0000
Cl21 0.0466(16) 0.055(2) 0.055(5) 0.0000 0.021(2) 0.0000

loop_
_atom_type_symbol
_atom_type_scat_dispersion_real
_atom_type_scat_dispersion_imag
_atom_type_scat_Cromer_Mann_a1
_atom_type_scat_Cromer_Mann_b1
_atom_type_scat_Cromer_Mann_a2
_atom_type_scat_Cromer_Mann_b2
_atom_type_scat_Cromer_Mann_a3
_atom_type_scat_Cromer_Mann_b3
_atom_type_scat_Cromer_Mann_a4
_atom_type_scat_Cromer_Mann_b4
_atom_type_scat_Cromer_Mann_c
_atom_type_scat_source
C 0.0000 0.0010 2.3100 20.8439 1.0200 10.2075 1.5886 0.5687 0.8650 51.6512 0.2156 'International Tables Vol C 4.2.6.8 and 6.1.1.4'
H 0.0000 0.0000 0.4930 10.5109 0.3229 26.1257 0.1402 3.1424 0.0408 57.7998 0.0030 'International Tables Vol C 4.2.6.8 and 6.1.1.4'
N 0.0010 0.0010 12.2126 0.0057 3.1322 9.8933 2.0125 28.9975 1.1663 0.5826 -11.5290 'International Tables Vol C 4.2.6.8 and 6.1.1.4'
O 0.0030 0.0030 3.0485 13.2771 2.2868 5.7011 1.5463 0.3239 0.8670 32.9089 0.2508 'International Tables Vol C 4.2.6.8 and 6.1.1.4'
Cl 0.0750 0.0710 11.4604 0.0104 7.1964 1.1662 6.2556 18.5194 1.6455 47.7784 -9.5574 'International Tables Vol C 4.2.6.8 and 6.1.1.4'
Mn 0.2220 0.3450 11.2819 5.3409 7.3573 0.3432 3.0193 17.8674 2.2441 83.7543 1.0896 'International Tables Vol C 4.2.6.8 and 6.1.1.4'

loop_
_geom_angle_atom_site_label_1
_geom_angle_site_symmetry_1
_geom_angle_atom_site_label_2
_geom_angle_atom_site_label_3
_geom_angle_site_symmetry_3
_geom_angle
_geom_angle_publ_flag
O20 2_766 Mn1 O15 6_565 96.8(2) yes
O20 2_766 Mn1 O15 5_756 83.2(2) yes
O15 6_565 Mn1 O15 5_756 179.994 yes
O20 2_766 Mn1 O15 2_766 83.2(2) yes
O15 6_565 Mn1 O15 2_766 84.7(3) yes
O15 5_756 Mn1 O15 2_766 95.3(3) yes
O20 2_766 Mn1 O15 . 96.8(2) yes
O15 6_565 Mn1 O15 . 95.3(3) yes
O15 5_756 Mn1 O15 . 84.7(3) yes
O15 2_766 Mn1 O15 . 179.994 yes
O20 2_766 Mn1 O20 . 179.995 yes
O15 6_565 Mn1 O20 . 83.2(2) yes
O15 5_756 Mn1 O20 . 96.8(2) yes
O15 2_766 Mn1 O20 . 96.8(2) yes
O15 . Mn1 O20 . 83.2(2) yes
N3 5_756 Mn2 N14 5_756 74.1(2) yes
N3 5_756 Mn2 O15 5_756 91.6(2) yes
N14 5_756 Mn2 O15 5_756 159.9(2) yes
N3 5_756 Mn2 O15 . 105.3(2) yes
N14 5_756 Mn2 O15 . 98.4(2) yes
O15 5_756 Mn2 O15 . 71.3(3) yes
N3 5_756 Mn2 N14 . 92.0(2) yes
N14 5_756 Mn2 N14 . 96.1(3) yes
O15 5_756 Mn2 N14 . 98.4(2) yes
O15 . Mn2 N14 . 159.9(2) yes
N3 5_756 Mn2 N3 . 159.4(3) yes
N14 5_756 Mn2 N3 . 92.0(2) yes
O15 5_756 Mn2 N3 . 105.3(2) yes
O15 . Mn2 N3 . 91.6(2) yes
N14 . Mn2 N3 . 74.1(2) yes
Mn2 . O15 Mn1 . 102.0(2) yes
Mn2 . O15 C16 . 127.0(5) yes
Mn1 . O15 C16 . 125.6(5) yes
O15 . C16 C17 . 109.6(9) yes
O15 . C16 C18 . 108.3(8) yes
C17 . C16 C18 . 111.0(9) yes
O15 . C16 H161 . 108.7 no
C17 . C16 H161 . 110.5 no
C18 . C16 H161 . 108.7 no
C16 . C17 C16 6_565 112.6(10) yes
C16 . C17 H171 . 111.8 no
C16 6_565 C17 H171 . 111.8 no
C16 . C17 H172 . 105.3 no
C16 6_565 C17 H172 . 105.3 no
H171 . C17 H172 . 109.5 no
C16 . C18 C19 . 109.8(13) yes
C16 . C18 H181 . 109.5 no
C19 . C18 H181 . 112.7 no
C16 . C18 H182 . 108.0 no
C19 . C18 H182 . 107.3 no
H181 . C18 H182 . 109.5 no
C18 . C19 C18 6_565 115.9(13) yes
C18 . C19 O20 . 113.2(12) yes
C18 6_565 C19 O20 . 113.2(12) yes
C18 . C19 H191 . 104.1 no
C18 6_565 C19 H191 . 104.1 no
O20 . C19 H191 . 104.8 no
C19 . O20 Mn1 . 105.3(12) yes
C19 . O20 H201 . 129.4 no
Mn1 . O20 H201 . 125.3 no
O23 5_555 Cl21 O25 5_555 109.5(7) yes
O23 5_555 Cl21 O24 5_555 109.3(6) yes
O25 5_555 Cl21 O24 5_555 111.2(6) yes
O23 5_555 Cl21 O22 . 107.1(5) yes
O25 5_555 Cl21 O22 . 108.9(6) yes
O24 5_555 Cl21 O22 . 110.8(6) yes
O23 5_555 Cl21 O23 . 145.8(11) yes
O25 5_555 Cl21 O23 . 58.4(8) yes
O24 5_555 Cl21 O23 . 57.4(7) yes
O22 . Cl21 O23 . 107.1(5) yes
O23 5_555 Cl21 O24 . 57.4(7) yes
O25 5_555 Cl21 O24 . 53.7(7) yes
O24 5_555 Cl21 O24 . 138.4(13) yes
O22 . Cl21 O24 . 110.8(6) yes
O23 . Cl21 O24 . 109.3(6) yes
O23 5_555 Cl21 O25 . 58.4(8) yes
O25 5_555 Cl21 O25 . 142.2(12) yes
O24 5_555 Cl21 O25 . 53.7(7) yes
O22 . Cl21 O25 . 108.9(6) yes
O23 . Cl21 O25 . 109.5(7) yes
O24 . Cl21 O25 . 111.2(6) yes
O25 5_555 O23 O24 5_555 115.5(11) yes
O25 5_555 O23 Cl21 . 60.1(5) yes
O24 5_555 O23 Cl21 . 60.4(5) yes
O23 5_555 O24 O25 5_555 123.4(13) yes
O23 5_555 O24 Cl21 . 62.2(6) yes
O25 5_555 O24 Cl21 . 63.4(6) yes
O23 5_555 O25 O24 5_555 120.8(12) yes
O23 5_555 O25 Cl21 . 61.5(6) yes
O24 5_555 O25 Cl21 . 62.9(6) yes
O28 5_655 Cl26 O29 5_655 108.7(7) yes
O28 5_655 Cl26 O30 5_655 109.1(7) yes
O29 5_655 Cl26 O30 5_655 110.3(7) yes
O28 5_655 Cl26 O27 . 108.1(7) yes
O29 5_655 Cl26 O27 . 109.9(7) yes
O30 5_655 Cl26 O27 . 110.7(7) yes
O28 5_655 Cl26 O28 . 143.7(14) yes
O29 5_655 Cl26 O28 . 57.8(9) yes
O30 5_655 Cl26 O28 . 56.9(9) yes
O27 . Cl26 O28 . 108.1(7) yes
O28 5_655 Cl26 O29 . 57.8(9) yes
O29 5_655 Cl26 O29 . 140.3(14) yes
O30 5_655 Cl26 O29 . 54.0(9) yes
O27 . Cl26 O29 . 109.9(7) yes
O28 . Cl26 O29 . 108.7(7) yes
O28 5_655 Cl26 O30 . 56.9(9) yes
O29 5_655 Cl26 O30 . 54.0(9) yes
O30 5_655 Cl26 O30 . 138.6(14) yes
O27 . Cl26 O30 . 110.7(7) yes
O28 . Cl26 O30 . 109.1(7) yes
O29 . Cl26 O30 . 110.3(7) yes
O29 5_655 O28 O30 5_655 116.6(13) yes
O29 5_655 O28 Cl26 . 60.7(6) yes
O30 5_655 O28 Cl26 . 60.9(6) yes
O28 5_655 O29 O30 5_655 120.6(13) yes
O28 5_655 O29 Cl26 . 61.5(6) yes
O30 5_655 O29 Cl26 . 62.7(6) yes
O28 5_655 O30 O29 5_655 122.6(13) yes
O28 5_655 O30 Cl26 . 62.2(6) yes
O29 5_655 O30 Cl26 . 63.3(6) yes
C10 . C9 N14 . 122.075(11) yes
C10 . C9 C8 . 120.6(6) yes
N14 . C9 C8 . 117.3(6) yes
C9 . C10 C11 . 119.190(12) yes
C9 . C10 H101 . 121.2 no
C11 . C10 H101 . 119.5 no
C10 . C11 C12 . 120.31(2) yes
C10 . C11 H111 . 120.7 no
C12 . C11 H111 . 119.0 no
C11 . C12 C13 . 120.638(16) yes
C11 . C12 H121 . 119.9 no
C13 . C12 H121 . 119.4 no
C12 . C13 N14 . 119.270(13) yes
C12 . C13 H131 . 120.2 no
N14 . C13 H131 . 120.5 no
Mn2 . N14 C9 . 114.8(4) yes
Mn2 . N14 C13 . 127.0(4) yes
C9 . N14 C13 . 117.816(18) yes
Mn2 . N3 C4 . 120.4(3) yes
Mn2 . N3 C8 . 113.5(3) yes
C4 . N3 C8 . 125.91(2) yes
N3 . C4 C5 . 118.40(3) yes
N3 . C4 H41 . 120.4 no
C5 . C4 H41 . 121.2 no
C4 . C5 C6 . 119.369(16) yes
C4 . C5 H51 . 119.5 no
C6 . C5 H51 . 121.1 no
C5 . C6 C7 . 121.356(15) yes
C5 . C6 H61 . 118.0 no
C7 . C6 H61 . 120.6 no
C6 . C7 C8 . 114.99(3) yes
C6 . C7 H71 . 121.1 no
C8 . C7 H71 . 123.9 no
C7 . C8 C9 . 121.7(5) yes
C7 . C8 N3 . 119.210(19) yes
C9 . C8 N3 . 119.0(5) yes

loop_
_geom_bond_atom_site_label_1
_geom_bond_atom_site_label_2
_geom_bond_site_symmetry_2
_geom_bond_distance
_geom_bond_publ_flag
Mn1 O20 2_766 2.315(12) yes
Mn1 O15 6_565 1.858(5) yes
Mn1 O15 5_756 1.858(5) yes
Mn1 O15 2_766 1.858(5) yes
Mn1 O15 . 1.858(5) yes
Mn1 O20 . 2.315(12) yes
Mn2 N3 5_756 2.231(5) yes
Mn2 N14 5_756 2.269(5) yes
Mn2 O15 5_756 2.147(5) yes
Mn2 O15 . 2.147(5) yes
Mn2 N14 . 2.269(5) yes
Mn2 N3 . 2.231(5) yes
O15 C16 . 1.388(12) yes
C16 C17 . 1.538(10) yes
C16 C18 . 1.464(9) yes
C16 H161 . 0.950 no
C17 H171 . 0.950 no
C17 H172 . 0.950 no
C18 C19 . 1.494(8) yes
C18 H181 . 0.950 no
C18 H182 . 0.950 no
C19 O20 . 1.48(2) yes
C19 H191 . 0.950 no
O20 H201 . 0.900 no
Cl21 O23 5_555 1.357(6) yes
Cl21 O25 5_555 1.339(7) yes
Cl21 O24 5_555 1.333(7) yes
Cl21 O22 . 1.349(6) yes
Cl21 O23 . 1.357(6) yes
Cl21 O24 . 1.333(7) yes
Cl21 O25 . 1.339(7) yes
O23 O25 5_555 1.315(19) yes
O23 O24 5_555 1.292(16) yes
O24 O25 5_555 1.208(17) yes
Cl26 O28 5_655 1.418(6) yes
Cl26 O29 5_655 1.408(6) yes
Cl26 O30 5_655 1.401(8) yes
Cl26 O27 . 1.406(8) yes
Cl26 O28 . 1.418(6) yes
Cl26 O29 . 1.408(6) yes
Cl26 O30 . 1.401(8) yes
O28 O29 5_655 1.37(2) yes
O28 O30 5_655 1.34(2) yes
O29 O30 5_655 1.28(2) yes
C9 C10 . 1.3588(2) yes
C9 N14 . 1.3453(4) yes
C9 C8 . 1.402(6) yes
C10 C11 . 1.2983(3) yes
C10 H101 . 0.946 no
C11 C12 . 1.3259(4) yes
C11 H111 . 0.955 no
C12 C13 . 1.3800(2) yes
C12 H121 . 0.959 no
C13 N14 . 1.3293(3) yes
C13 H131 . 0.954 no
N3 C4 . 1.2704(2) yes
N3 C8 . 1.3966(2) yes
C4 C5 . 1.5006(4) yes
C4 H41 . 0.954 no
C5 C6 . 1.3733(2) yes
C5 H51 . 0.959 no
C6 C7 . 1.4684(2) yes
C6 H61 . 0.956 no
C7 C8 . 1.4763(4) yes
C7 H71 . 0.948 no

_cod_duplicate_entry 7002170
